data_7112333
loop_
_publ_author_name
'Firinci, Erkan'
'Bates, Joshua I.'
'Riddlestone, Ian M.'
'Phillips, Nicholas'
'Aldridge, Simon'

_publ_section_title
;
 Coordinative trapping of the boron \b-diketiminato system
 [B(NMesCMe)2CH] via metal-templated synthesis
;
_journal_coden_ASTM CHCOFS
_journal_issue 15
_journal_name_full
;
 Chemical Communications (Cambridge, United Kingdom)
;
_journal_page_first 1509
_journal_page_last 1511
_journal_paper_doi 10.1039/c3cc38073d
_journal_volume 49
_journal_year 2013
_chemical_formula_moiety 'C25 H34 B1 Cl1 Fe1 N2 O2'
_chemical_formula_sum 'C25 H34 B Cl Fe N2 O2'
_chemical_formula_weight 496.67
_space_group_IT_number 14
_symmetry_cell_setting monoclinic
_symmetry_space_group_name_Hall '-P 2yn'
_symmetry_space_group_name_H-M 'P 1 21/n 1'
_atom_sites_solution_hydrogens geom
_atom_sites_solution_primary direct
_cell_angle_alpha 90
_cell_angle_beta 92.9406(6)
_cell_angle_gamma 90
_cell_formula_units_Z 4
_cell_length_a 12.30600(10)
_cell_length_b 15.6594(2)
_cell_length_c 13.3532(2)
_cell_measurement_reflns_used 6025
_cell_measurement_temperature 150
_cell_measurement_theta_max 27
_cell_measurement_theta_min 5
_cell_volume 2569.83(5)
_computing_cell_refinement 'DENZO/SCALEPACK (Otwinowski & Minor, 1997)'
_computing_data_collection 'COLLECT (Nonius, 2001).'
_computing_data_reduction 'DENZO/SCALEPACK (Otwinowski & Minor, 1997)'
_computing_molecular_graphics 'CAMERON (Watkin et al., 1996)'
_computing_publication_material 'CRYSTALS (Betteridge et al., 2003)'
_computing_structure_refinement 'CRYSTALS (Betteridge et al., 2003)'
_computing_structure_solution 'Superflip (Palatinus & Chapuis, 2007)'
_diffrn_ambient_temperature 150
_diffrn_measured_fraction_theta_full 0.993
_diffrn_measured_fraction_theta_max 0.992
_diffrn_measurement_device Area
_diffrn_measurement_device_type 'Nonius KappaCCD'
_diffrn_measurement_method \w
_diffrn_radiation_monochromator graphite
_diffrn_radiation_type 'Mo K\a'
_diffrn_radiation_wavelength 0.71073
_diffrn_reflns_av_R_equivalents 0.027
_diffrn_reflns_limit_h_max 15
_diffrn_reflns_limit_h_min -15
_diffrn_reflns_limit_k_max 20
_diffrn_reflns_limit_k_min -19
_diffrn_reflns_limit_l_max 17
_diffrn_reflns_limit_l_min -17
_diffrn_reflns_number 48165
_diffrn_reflns_theta_full 26.959
_diffrn_reflns_theta_max 27.510
_diffrn_reflns_theta_min 5.109
_diffrn_standards_number 0
_exptl_absorpt_coefficient_mu 0.714
_exptl_absorpt_correction_T_max 0.94
_exptl_absorpt_correction_T_min 0.86
_exptl_absorpt_correction_type multi-scan
_exptl_absorpt_process_details 'DENZO/SCALEPACK (Otwinowski & Minor, 1997)'
_exptl_crystal_colour 'pale yellow'
_exptl_crystal_density_diffrn 1.284
_exptl_crystal_density_method 'not measured'
_exptl_crystal_description block
_exptl_crystal_F_000 1048
_exptl_crystal_size_max 0.120
_exptl_crystal_size_mid 0.100
_exptl_crystal_size_min 0.080
_refine_diff_density_max 0.56
_refine_diff_density_min -0.48
_refine_ls_extinction_method None
_refine_ls_goodness_of_fit_ref 0.9190
_refine_ls_hydrogen_treatment none
_refine_ls_matrix_type full
_refine_ls_number_parameters 289
_refine_ls_number_reflns 5857
_refine_ls_number_restraints 0
_refine_ls_R_factor_all 0.0577
_refine_ls_R_factor_gt 0.0358
_refine_ls_shift/su_max 0.0008378
_refine_ls_shift/su_mean 0.0000396
_refine_ls_structure_factor_coef Fsqd
_refine_ls_weighting_details
;
Method, part 1, Chebychev polynomial, (Watkin, 1994, Prince, 1982)
[weight] = 1.0/[A~0~*T~0~(x)+A~1~*T~1~(x) ... +A~n-1~]*T~n-1~(x)]
where A~i~ are the Chebychev coefficients listed below and x= Fcalc/Fmax
Method = Robust Weighting (Prince, 1982)
W = [weight] * [1-(deltaF/6*sigmaF)^2^]^2^
A~i~ are:
13.8 20.2 9.89 2.56
;
_refine_ls_weighting_scheme calc
_refine_ls_wR_factor_all 0.1039
_refine_ls_wR_factor_gt 0.0810
_refine_ls_wR_factor_ref 0.1039
_reflns_limit_h_max 15
_reflns_limit_h_min -15
_reflns_limit_k_max 20
_reflns_limit_k_min 0
_reflns_limit_l_max 17
_reflns_limit_l_min 0
_reflns_number_gt 4379
_reflns_number_total 5857
_reflns_threshold_expression I>2.0\s(I)
_oxford_diffrn_Wilson_B_factor 2.29
_oxford_diffrn_Wilson_scale 12.04
_oxford_refine_ls_r_factor_ref 0.0577
_oxford_refine_ls_scale 0.2859(2)
_oxford_reflns_number_all 5857
_oxford_reflns_threshold_expression_ref I>-3.0\s(I)
_cod_duplicate_entry 7108846
_cod_data_source_file c3cc38073d.txt
_cod_data_source_block 1
_cod_original_sg_symbol_H-M 'P 21/n '
_cod_original_formula_sum 'C25 H34 B1 Cl1 Fe1 N2 O2'
_cod_database_code 7112333

loop_
_symmetry_equiv_pos_as_xyz
x,y,z
-x,-y,-z
x+1/2,-y+1/2,z+1/2
-x+1/2,y+1/2,-z+1/2

loop_
_atom_site_label
_atom_site_type_symbol
_atom_site_fract_x
_atom_site_fract_y
_atom_site_fract_z
_atom_site_U_iso_or_equiv
_atom_site_occupancy
_atom_site_adp_type
_atom_site_refinement_flags_posn
Fe1 Fe 0.69418(3) 0.84875(2) 0.66537(2) 0.0257 1.0000 Uani .
C2 C 0.75189(18) 0.93816(15) 0.77750(16) 0.0286 1.0000 Uani .
C3 C 0.83786(18) 0.88439(15) 0.74805(17) 0.0291 1.0000 Uani .
C4 C 0.85090(18) 0.89789(16) 0.64216(17) 0.0308 1.0000 Uani .
C5 C 0.77221(19) 0.95784(15) 0.60730(17) 0.0315 1.0000 Uani .
C6 C 0.70975(19) 0.98244(15) 0.69099(17) 0.0304 1.0000 Uani .
C7 C 0.6258(2) 1.05184(17) 0.6869(2) 0.0418 1.0000 Uani .
C8 C 0.7593(2) 0.99543(19) 0.50408(19) 0.0421 1.0000 Uani .
C9 C 0.9387(2) 0.85915(18) 0.5825(2) 0.0402 1.0000 Uani .
C10 C 0.9113(2) 0.83153(18) 0.81599(19) 0.0387 1.0000 Uani .
C11 C 0.7221(2) 0.95404(17) 0.88357(18) 0.0364 1.0000 Uani .
C12 C 0.5758(2) 0.85276(17) 0.58894(17) 0.0349 1.0000 Uani .
O13 O 0.49750(16) 0.85593(16) 0.53724(14) 0.0527 1.0000 Uani .
C14 C 0.7335(2) 0.74655(17) 0.63223(19) 0.0363 1.0000 Uani .
O15 O 0.76421(19) 0.68023(13) 0.61103(18) 0.0577 1.0000 Uani .
B16 B 0.5953(2) 0.78024(16) 0.76283(18) 0.0271 1.0000 Uani .
Cl17 Cl 0.66985(5) 0.73442(4) 0.87710(4) 0.0337 1.0000 Uani .
N18 N 0.48028(15) 0.81843(12) 0.79095(14) 0.0280 1.0000 Uani .
C19 C 0.4362(2) 0.90325(15) 0.81287(18) 0.0314 1.0000 Uani .
C20 C 0.3380(3) 0.92834(19) 0.7452(2) 0.0498 1.0000 Uani .
C21 C 0.4121(3) 0.9110(2) 0.9225(2) 0.0493 1.0000 Uani .
C22 C 0.43273(18) 0.75057(15) 0.74839(16) 0.0273 1.0000 Uani .
N23 N 0.51811(15) 0.70679(12) 0.71788(14) 0.0275 1.0000 Uani .
C24 C 0.5316(2) 0.61446(15) 0.70409(18) 0.0318 1.0000 Uani .
C25 C 0.4683(2) 0.56190(17) 0.7770(2) 0.0467 1.0000 Uani .
C26 C 0.5045(3) 0.5879(2) 0.5958(2) 0.0506 1.0000 Uani .
C27 C 0.31627(18) 0.72731(15) 0.73573(17) 0.0289 1.0000 Uani .
C28 C 0.2551(2) 0.71436(16) 0.81906(19) 0.0354 1.0000 Uani .
C29 C 0.1474(2) 0.68809(18) 0.8065(2) 0.0410 1.0000 Uani .
C30 C 0.1013(2) 0.67642(17) 0.7110(2) 0.0408 1.0000 Uani .
C31 C 0.1607(2) 0.69086(18) 0.6276(2) 0.0395 1.0000 Uani .
C32 C 0.26889(19) 0.71611(16) 0.64003(18) 0.0334 1.0000 Uani .
H71 H 0.5770 1.0436 0.6297 0.0625 1.0000 Uiso R
H72 H 0.6623 1.1032 0.6758 0.0623 1.0000 Uiso R
H73 H 0.5867 1.0543 0.7501 0.0637 1.0000 Uiso R
H81 H 0.6834 1.0026 0.4861 0.0632 1.0000 Uiso R
H82 H 0.7935 1.0506 0.4993 0.0636 1.0000 Uiso R
H83 H 0.7899 0.9577 0.4584 0.0638 1.0000 Uiso R
H91 H 0.9156 0.8572 0.5114 0.0565 1.0000 Uiso R
H92 H 1.0031 0.8944 0.5901 0.0588 1.0000 Uiso R
H93 H 0.9593 0.8028 0.6058 0.0574 1.0000 Uiso R
H103 H 0.9263 0.7788 0.7839 0.0573 1.0000 Uiso R
H102 H 0.9788 0.8623 0.8287 0.0582 1.0000 Uiso R
H101 H 0.8753 0.8214 0.8766 0.0575 1.0000 Uiso R
H111 H 0.6506 0.9789 0.8847 0.0554 1.0000 Uiso R
H112 H 0.7699 0.9964 0.9152 0.0548 1.0000 Uiso R
H113 H 0.7244 0.9033 0.9218 0.0555 1.0000 Uiso R
H191 H 0.4958 0.9430 0.7961 0.0352 1.0000 Uiso R
H201 H 0.3252 0.9883 0.7550 0.0728 1.0000 Uiso R
H202 H 0.3495 0.9174 0.6777 0.0734 1.0000 Uiso R
H203 H 0.2739 0.8955 0.7618 0.0734 1.0000 Uiso R
H211 H 0.3903 0.9695 0.9356 0.0753 1.0000 Uiso R
H212 H 0.4742 0.8958 0.9649 0.0745 1.0000 Uiso R
H213 H 0.3500 0.8740 0.9319 0.0754 1.0000 Uiso R
H241 H 0.6106 0.6036 0.7169 0.0385 1.0000 Uiso R
H251 H 0.4863 0.5039 0.7692 0.0670 1.0000 Uiso R
H252 H 0.4889 0.5784 0.8447 0.0679 1.0000 Uiso R
H253 H 0.3899 0.5675 0.7631 0.0674 1.0000 Uiso R
H263 H 0.5230 0.5274 0.5904 0.0757 1.0000 Uiso R
H262 H 0.5455 0.6238 0.5513 0.0773 1.0000 Uiso R
H261 H 0.4262 0.5957 0.5809 0.0762 1.0000 Uiso R
H281 H 0.2864 0.7223 0.8845 0.0433 1.0000 Uiso R
H291 H 0.1049 0.6785 0.8647 0.0496 1.0000 Uiso R
H301 H 0.0269 0.6587 0.7004 0.0486 1.0000 Uiso R
H311 H 0.1271 0.6812 0.5638 0.0476 1.0000 Uiso R
H321 H 0.3106 0.7255 0.5837 0.0415 1.0000 Uiso R

loop_
_atom_site_aniso_label
_atom_site_aniso_U_11
_atom_site_aniso_U_22
_atom_site_aniso_U_33
_atom_site_aniso_U_23
_atom_site_aniso_U_13
_atom_site_aniso_U_12
Fe1 0.02721(16) 0.02855(16) 0.02164(15) -0.00148(12) 0.00332(11) 0.00256(13)
C2 0.0313(11) 0.0287(11) 0.0261(10) -0.0034(9) 0.0037(9) -0.0024(9)
C3 0.0280(11) 0.0319(11) 0.0272(11) -0.0008(9) 0.0009(8) -0.0003(9)
C4 0.0284(11) 0.0351(12) 0.0293(11) -0.0016(9) 0.0055(9) 0.0000(9)
C5 0.0329(11) 0.0346(12) 0.0273(11) 0.0041(9) 0.0052(9) 0.0006(10)
C6 0.0309(11) 0.0276(11) 0.0331(12) 0.0007(9) 0.0040(9) 0.0033(9)
C7 0.0412(14) 0.0315(13) 0.0534(16) 0.0027(11) 0.0097(12) 0.0090(11)
C8 0.0484(15) 0.0459(15) 0.0322(12) 0.0108(11) 0.0054(11) 0.0006(12)
C9 0.0349(12) 0.0501(16) 0.0366(13) -0.0043(11) 0.0117(10) 0.0043(11)
C10 0.0343(12) 0.0459(15) 0.0353(12) 0.0015(11) -0.0035(10) 0.0026(11)
C11 0.0443(14) 0.0375(13) 0.0280(11) -0.0087(10) 0.0080(10) -0.0036(11)
C12 0.0380(12) 0.0425(13) 0.0245(10) 0.0028(10) 0.0046(9) -0.0018(11)
O13 0.0409(10) 0.0807(16) 0.0353(10) 0.0082(10) -0.0100(8) -0.0028(10)
C14 0.0365(13) 0.0383(14) 0.0351(12) -0.0013(10) 0.0121(10) -0.0012(10)
O15 0.0660(14) 0.0419(11) 0.0682(14) -0.0137(10) 0.0324(11) 0.0049(10)
B16 0.0298(12) 0.0289(12) 0.0229(11) -0.0036(9) 0.0038(9) 0.0031(10)
Cl17 0.0394(3) 0.0344(3) 0.0267(3) 0.0017(2) -0.0027(2) 0.0016(2)
N18 0.0308(9) 0.0279(9) 0.0256(9) -0.0029(7) 0.0061(7) 0.0028(8)
C19 0.0353(12) 0.0266(11) 0.0328(11) -0.0017(9) 0.0080(9) 0.0044(9)
C20 0.0593(18) 0.0380(15) 0.0510(16) -0.0003(12) -0.0071(13) 0.0169(13)
C21 0.0633(18) 0.0487(16) 0.0366(14) -0.0115(12) 0.0102(13) 0.0147(14)
C22 0.0301(11) 0.0304(11) 0.0218(10) 0.0016(8) 0.0047(8) 0.0018(9)
N23 0.0293(9) 0.0281(9) 0.0252(9) -0.0033(7) 0.0032(7) 0.0017(7)
C24 0.0350(12) 0.0269(11) 0.0335(12) -0.0067(9) 0.0027(9) 0.0044(9)
C25 0.0484(15) 0.0301(13) 0.0630(18) 0.0027(12) 0.0147(13) 0.0023(11)
C26 0.0603(18) 0.0494(17) 0.0415(15) -0.0201(13) -0.0047(13) 0.0092(14)
C27 0.0306(11) 0.0280(11) 0.0283(11) 0.0011(9) 0.0045(9) 0.0039(9)
C28 0.0371(13) 0.0384(13) 0.0312(11) 0.0076(10) 0.0074(9) 0.0063(10)
C29 0.0368(13) 0.0427(14) 0.0448(14) 0.0114(12) 0.0144(11) 0.0014(11)
C30 0.0284(12) 0.0391(14) 0.0553(16) 0.0074(12) 0.0068(11) -0.0019(10)
C31 0.0335(13) 0.0437(14) 0.0411(13) -0.0013(11) -0.0002(10) -0.0002(11)
C32 0.0315(12) 0.0378(13) 0.0313(11) 0.0007(10) 0.0049(9) 0.0003(10)

loop_
_atom_type_symbol
_atom_type_scat_dispersion_real
_atom_type_scat_dispersion_imag
_atom_type_scat_Cromer_Mann_a1
_atom_type_scat_Cromer_Mann_b1
_atom_type_scat_Cromer_Mann_a2
_atom_type_scat_Cromer_Mann_b2
_atom_type_scat_Cromer_Mann_a3
_atom_type_scat_Cromer_Mann_b3
_atom_type_scat_Cromer_Mann_a4
_atom_type_scat_Cromer_Mann_b4
_atom_type_scat_Cromer_Mann_c
_atom_type_scat_source
C 0.0033 0.0016 2.3100 20.8439 1.0200 10.2075 1.5886 0.5687 0.8650 51.6512 0.2156 'International Tables Vol C 4.2.6.8 and 6.1.1.4'
H 0.0000 0.0000 0.4930 10.5109 0.3229 26.1257 0.1402 3.1424 0.0408 57.7998 0.0030 'International Tables Vol C 4.2.6.8 and 6.1.1.4'
N 0.0061 0.0033 12.2126 0.0057 3.1322 9.8933 2.0125 28.9975 1.1663 0.5826 -11.5290 'International Tables Vol C 4.2.6.8 and 6.1.1.4'
O 0.0106 0.0060 3.0485 13.2771 2.2868 5.7011 1.5463 0.3239 0.8670 32.9089 0.2508 'International Tables Vol C 4.2.6.8 and 6.1.1.4'
Fe 0.3463 0.8444 11.7695 4.7611 7.3573 0.3072 3.5222 15.3535 2.3045 76.8805 1.0369 'International Tables Vol C 4.2.6.8 and 6.1.1.4'
Cl 0.1484 0.1585 11.4604 0.0104 7.1964 1.1662 6.2556 18.5194 1.6455 47.7784 -9.5574 'International Tables Vol C 4.2.6.8 and 6.1.1.4'
B 0.0013 0.0007 2.0545 23.2185 1.3326 1.0210 1.0979 60.3498 0.7068 0.1403 -0.1932 'International Tables Vol C 4.2.6.8 and 6.1.1.4'

loop_
_geom_angle_atom_site_label_1
_geom_angle_atom_site_label_2
_geom_angle_atom_site_label_3
_geom_angle
_geom_angle_publ_flag
C2 Fe1 C3 39.07(9) yes
C2 Fe1 C4 65.96(9) yes
C3 Fe1 C4 40.05(8) yes
C2 Fe1 C5 65.81(9) yes
C3 Fe1 C5 66.19(9) yes
C4 Fe1 C5 38.86(9) yes
C2 Fe1 C6 38.88(9) yes
C3 Fe1 C6 65.78(9) yes
C4 Fe1 C6 65.81(9) yes
C5 Fe1 C6 39.60(9) yes
C2 Fe1 C12 128.66(11) yes
C3 Fe1 C12 162.32(11) yes
C4 Fe1 C12 130.16(10) yes
C5 Fe1 C12 97.91(11) yes
C6 Fe1 C12 97.17(11) yes
C2 Fe1 C14 133.89(11) yes
C3 Fe1 C14 98.05(11) yes
C4 Fe1 C14 91.71(10) yes
C5 Fe1 C14 120.72(10) yes
C6 Fe1 C14 157.50(10) yes
C2 Fe1 B16 94.70(9) yes
C3 Fe1 B16 107.74(9) yes
C4 Fe1 B16 146.25(9) yes
C5 Fe1 B16 156.29(9) yes
C6 Fe1 B16 116.69(9) yes
C12 Fe1 C14 96.89(12) yes
C12 Fe1 B16 83.59(10) yes
C14 Fe1 B16 82.31(10) yes
Fe1 C2 C3 69.21(12) yes
Fe1 C2 C6 69.95(13) yes
C3 C2 C6 108.02(19) yes
Fe1 C2 C11 132.72(17) yes
C3 C2 C11 125.4(2) yes
C6 C2 C11 126.1(2) yes
Fe1 C3 C2 71.72(13) yes
Fe1 C3 C4 70.09(13) yes
C2 C3 C4 107.75(19) yes
Fe1 C3 C10 129.36(18) yes
C2 C3 C10 126.4(2) yes
C4 C3 C10 125.4(2) yes
Fe1 C4 C3 69.86(13) yes
Fe1 C4 C5 71.01(13) yes
C3 C4 C5 108.13(19) yes
Fe1 C4 C9 128.09(18) yes
C3 C4 C9 125.3(2) yes
C5 C4 C9 126.4(2) yes
Fe1 C5 C4 70.13(13) yes
Fe1 C5 C6 70.30(13) yes
C4 C5 C6 107.8(2) yes
Fe1 C5 C8 128.48(18) yes
C4 C5 C8 127.1(2) yes
C6 C5 C8 124.9(2) yes
Fe1 C6 C5 70.10(13) yes
Fe1 C6 C2 71.16(13) yes
C5 C6 C2 108.23(19) yes
Fe1 C6 C7 130.64(18) yes
C5 C6 C7 124.0(2) yes
C2 C6 C7 127.2(2) yes
C6 C7 H71 109.5 no
C6 C7 H72 107.0 no
H71 C7 H72 106.0 no
C6 C7 H73 111.1 no
H71 C7 H73 111.9 no
H72 C7 H73 111.0 no
C5 C8 H81 109.4 no
C5 C8 H82 112.7 no
H81 C8 H82 107.5 no
C5 C8 H83 108.8 no
H81 C8 H83 109.2 no
H82 C8 H83 109.2 no
C4 C9 H91 110.3 no
C4 C9 H92 108.8 no
H91 C9 H92 108.4 no
C4 C9 H93 112.5 no
H91 C9 H93 110.0 no
H92 C9 H93 106.7 no
C3 C10 H103 109.4 no
C3 C10 H102 108.4 no
H103 C10 H102 109.0 no
C3 C10 H101 108.3 no
H103 C10 H101 110.3 no
H102 C10 H101 111.4 no
C2 C11 H111 110.4 no
C2 C11 H112 110.6 no
H111 C11 H112 104.6 no
C2 C11 H113 111.7 no
H111 C11 H113 109.5 no
H112 C11 H113 109.8 no
Fe1 C12 O13 179.3(2) yes
Fe1 C14 O15 176.9(2) yes
Fe1 B16 Cl17 114.81(13) yes
Fe1 B16 N18 119.88(15) yes
Cl17 B16 N18 110.67(15) yes
Fe1 B16 N23 119.04(15) yes
Cl17 B16 N23 106.69(15) yes
N18 B16 N23 80.82(15) yes
B16 N18 C19 136.48(19) yes
B16 N18 C22 88.63(17) yes
C19 N18 C22 130.5(2) yes
N18 C19 C20 113.9(2) yes
N18 C19 C21 111.0(2) yes
C20 C19 C21 111.4(2) yes
N18 C19 H191 103.6 no
C20 C19 H191 106.1 no
C21 C19 H191 110.5 no
C19 C20 H201 107.6 no
C19 C20 H202 111.7 no
H201 C20 H202 110.0 no
C19 C20 H203 110.8 no
H201 C20 H203 110.1 no
H202 C20 H203 106.7 no
C19 C21 H211 108.6 no
C19 C21 H212 111.2 no
H211 C21 H212 110.3 no
C19 C21 H213 105.7 no
H211 C21 H213 108.3 no
H212 C21 H213 112.5 no
N18 C22 N23 101.84(19) yes
N18 C22 C27 130.5(2) yes
N23 C22 C27 127.7(2) yes
B16 N23 C22 88.71(17) yes
B16 N23 C24 133.70(19) yes
C22 N23 C24 129.8(2) yes
N23 C24 C25 112.84(19) yes
N23 C24 C26 111.5(2) yes
C25 C24 C26 111.4(2) yes
N23 C24 H241 105.2 no
C25 C24 H241 109.1 no
C26 C24 H241 106.3 no
C24 C25 H251 108.7 no
C24 C25 H252 109.7 no
H251 C25 H252 108.1 no
C24 C25 H253 111.3 no
H251 C25 H253 107.5 no
H252 C25 H253 111.4 no
C24 C26 H263 107.1 no
C24 C26 H262 109.0 no
H263 C26 H262 112.5 no
C24 C26 H261 108.8 no
H263 C26 H261 109.6 no
H262 C26 H261 109.7 no
C22 C27 C28 120.4(2) yes
C22 C27 C32 119.7(2) yes
C28 C27 C32 119.9(2) yes
C27 C28 C29 119.9(2) yes
C27 C28 H281 120.5 no
C29 C28 H281 119.5 no
C28 C29 C30 119.7(2) yes
C28 C29 H291 119.9 no
C30 C29 H291 120.4 no
C29 C30 C31 120.9(2) yes
C29 C30 H301 121.2 no
C31 C30 H301 117.9 no
C30 C31 C32 119.6(2) yes
C30 C31 H311 118.6 no
C32 C31 H311 121.8 no
C31 C32 C27 120.0(2) yes
C31 C32 H321 120.4 no
C27 C32 H321 119.6 no

loop_
_geom_bond_atom_site_label_1
_geom_bond_atom_site_label_2
_geom_bond_distance
_geom_bond_publ_flag
Fe1 C2 2.144(2) yes
Fe1 C3 2.111(2) yes
Fe1 C4 2.114(2) yes
Fe1 C5 2.125(2) yes
Fe1 C6 2.128(2) yes
Fe1 C12 1.736(2) yes
Fe1 C14 1.736(3) yes
Fe1 B16 2.119(3) yes
C2 C3 1.423(3) yes
C2 C6 1.422(3) yes
C2 C11 1.502(3) yes
C3 C4 1.447(3) yes
C3 C10 1.497(3) yes
C4 C5 1.410(3) yes
C4 C9 1.502(3) yes
C5 C6 1.441(3) yes
C5 C8 1.500(3) yes
C6 C7 1.499(3) yes
C7 H71 0.956 no
C7 H72 0.936 no
C7 H73 0.993 no
C8 H81 0.959 no
C8 H82 0.964 no
C8 H83 0.941 no
C9 H91 0.978 no
C9 H92 0.967 no
C9 H93 0.964 no
C10 H103 0.953 no
C10 H102 0.968 no
C10 H101 0.956 no
C11 H111 0.963 no
C11 H112 0.968 no
C11 H113 0.944 no
C12 O13 1.157(3) yes
C14 O15 1.146(3) yes
B16 Cl17 1.882(3) yes
B16 N18 1.599(3) yes
B16 N23 1.589(3) yes
N18 C19 1.470(3) yes
N18 C22 1.327(3) yes
C19 C20 1.522(4) yes
C19 C21 1.513(3) yes
C19 H191 0.997 no
C20 H201 0.962 no
C20 H202 0.935 no
C20 H203 0.977 no
C21 H211 0.972 no
C21 H212 0.958 no
C21 H213 0.973 no
C22 N23 1.336(3) yes
C22 C27 1.480(3) yes
N23 C24 1.468(3) yes
C24 C25 1.520(4) yes
C24 C26 1.525(3) yes
C24 H241 0.993 no
C25 H251 0.941 no
C25 H252 0.963 no
C25 H253 0.977 no
C26 H263 0.979 no
C26 H262 0.977 no
C26 H261 0.981 no
C27 C28 1.390(3) yes
C27 C32 1.388(3) yes
C28 C29 1.389(4) yes
C28 H281 0.945 no
C29 C30 1.381(4) yes
C29 H291 0.970 no
C30 C31 1.381(4) yes
C30 H301 0.961 no
C31 C32 1.391(3) yes
C31 H311 0.940 no
C32 H321 0.944 no
